data_2004363
loop_
_publ_author_name
'Ianelli, S.'
'Nardelli, M.'
'Belletti, D.'
'Jamart-Gr\'egoire, B.'
'Caub\`ere, C.'
'Caub\`ere, P.'

_publ_section_title
;
 <i>N</i>-Hexyl-<i>N</i>-phenyl-5-ethylthioindole-2-carboxamide
;
_journal_issue 1
_journal_name_full 'Acta Crystallographica Section C'
_journal_page_first 197
_journal_page_last 199
_journal_paper_doi 10.1107/S0108270195007414
_journal_volume 52
_journal_year 1996
_chemical_formula_analytical 'C23 H28 N2 O1 S'
_chemical_formula_sum 'C23 H28 N2 O S'
_chemical_formula_weight 380.55
_chemical_name_systematic
;
N-Hexyl-N-phenyl-2-(5-ethylthioindole)carboxamide
;
_space_group_IT_number 14
_symmetry_cell_setting monoclinic
_symmetry_space_group_name_Hall '-P 2ybc'
_symmetry_space_group_name_H-M 'P 1 21/c 1'
_cell_angle_alpha 90.
_cell_angle_beta 91.980(10)
_cell_angle_gamma 90.
_cell_formula_units_Z 4
_cell_length_a 13.184(2)
_cell_length_b 9.077(2)
_cell_length_c 17.750(4)
_cell_measurement_reflns_used 30
_cell_measurement_temperature 293(2)
_cell_measurement_theta_max 37.74
_cell_measurement_theta_min 20.27
_cell_volume 2122.9(7)
_computing_cell_refinement 'LQPARM (Nardelli & Mangia, 1984)'
_computing_data_collection 'local programs'
_computing_data_reduction 'local programs'
_computing_molecular_graphics 'ORTEP (Johnson, 1965)'
_computing_publication_material 'PARST (Nardelli, 1983) and PARSTCIF (Nardelli, 1991)'
_computing_structure_refinement 'SHELXL93 (Sheldrick, 1993)'
_computing_structure_solution 'SHELXS86 (Sheldrick, 1985)'
_diffrn_ambient_temperature 293(2)
_diffrn_measurement_device 'Siemens AED'
_diffrn_measurement_method \q/2\q
_diffrn_radiation_monochromator Ni-filtered
_diffrn_radiation_source 'fine-focus sealed tube'
_diffrn_radiation_type CuK\a
_diffrn_radiation_wavelength 1.54178
_diffrn_reflns_av_R_equivalents 0.0296
_diffrn_reflns_av_sigmaI/netI 0.0637
_diffrn_reflns_limit_h_max 16
_diffrn_reflns_limit_h_min -15
_diffrn_reflns_limit_k_max 11
_diffrn_reflns_limit_k_min -3
_diffrn_reflns_limit_l_max 21
_diffrn_reflns_limit_l_min -6
_diffrn_reflns_number 4087
_diffrn_reflns_reduction_process
;
Standard Lorentz and polarization corrections.
;
_diffrn_reflns_theta_max 70.06
_diffrn_reflns_theta_min 3.35
_diffrn_standards_decay_% 0
_diffrn_standards_interval_count 50
_diffrn_standards_number 1
_exptl_absorpt_coefficient_mu 1.452
_exptl_absorpt_correction_type none
_exptl_crystal_colour colourless
_exptl_crystal_density_diffrn 1.191
_exptl_crystal_density_meas ?
_exptl_crystal_description prism
_exptl_crystal_F_000 816
_exptl_crystal_size_max 0.43
_exptl_crystal_size_mid 0.35
_exptl_crystal_size_min 0.28
_refine_diff_density_max 0.234
_refine_diff_density_min -0.236
_refine_ls_extinction_coef 0.0120(10)
_refine_ls_extinction_method 'SHELXL93 (Sheldrick, 1993)'
_refine_ls_goodness_of_fit_all 1.004
_refine_ls_goodness_of_fit_obs 1.258
_refine_ls_hydrogen_treatment 'H atoms riding'
_refine_ls_matrix_type full
_refine_ls_number_parameters 300
_refine_ls_number_reflns 3945
_refine_ls_number_restraints 34
_refine_ls_restrained_S_all 1.089
_refine_ls_restrained_S_obs 1.294
_refine_ls_R_factor_all 0.1866
_refine_ls_R_factor_obs 0.0636
_refine_ls_shift/esd_max 0.000
_refine_ls_shift/esd_mean 0.000
_refine_ls_structure_factor_coef Fsqd
_refine_ls_weighting_scheme
;
w = 1/[\s^2^(F~o~^2^) + (0.1110P)^2^]
where P = (F~o~^2^ + 2F~c~^2^)/3
;
_refine_ls_wR_factor_all 0.2605
_refine_ls_wR_factor_obs 0.1629
_reflns_number_observed 1315
_reflns_number_total 3963
_reflns_observed_criterion I>2\s(I)
_cod_data_source_file cf1000.cif
_cod_data_source_block 4CC2
_cod_original_sg_symbol_H-M 'P 21/c'
_cod_original_formula_sum 'C23 H28 N2 O1 S'
_cod_database_code 2004363

loop_
_symmetry_equiv_pos_as_xyz
'x, y, z'
'x, -y+1/2, z+1/2'
'-x, -y, -z'
'-x, y-1/2, -z-1/2'

loop_
_atom_site_aniso_label
_atom_site_aniso_U_11
_atom_site_aniso_U_22
_atom_site_aniso_U_33
_atom_site_aniso_U_12
_atom_site_aniso_U_13
_atom_site_aniso_U_23
S1 0.0947(10) 0.1329(13) 0.1222(12) 0.0405(9) -0.0193(8) -0.0055(9)
O2 0.091(2) 0.094(2) 0.123(3) 0.018(2) -0.038(2) -0.022(2)
N1 0.063(2) 0.078(2) 0.094(3) 0.007(2) -0.011(2) -0.010(2)
N2 0.102(3) 0.105(3) 0.177(5) 0.041(3) -0.072(3) -0.050(3)
C1 0.102(4) 0.122(5) 0.120(5) 0.018(3) -0.032(3) -0.004(4)
C17 0.130(5) 0.174(6) 0.116(5) -0.001(5) -0.020(4) 0.018(4)
C2 0.080(3) 0.080(3) 0.093(3) 0.013(2) -0.010(3) -0.007(3)
C3 0.086(3) 0.092(3) 0.105(4) 0.017(3) -0.008(3) -0.012(3)
C4 0.096(3) 0.088(3) 0.097(4) 0.016(3) -0.007(3) -0.013(3)
C5 0.067(3) 0.073(3) 0.082(3) 0.002(2) -0.002(2) -0.008(2)
C6 0.060(2) 0.072(3) 0.082(3) -0.001(2) -0.006(2) -0.006(2)
C7 0.069(3) 0.081(3) 0.090(3) 0.005(2) -0.009(2) -0.003(2)
C8 0.069(3) 0.079(3) 0.086(3) 0.006(2) -0.009(2) -0.011(2)
C9 0.058(2) 0.082(3) 0.088(3) 0.008(2) -0.005(2) -0.012(3)
C10 0.073(3) 0.082(3) 0.109(4) 0.009(2) -0.020(3) -0.013(3)
C11 0.079(3) 0.081(4) 0.131(5) 0.016(3) -0.029(3) -0.028(4)
C12 0.079(3) 0.093(4) 0.158(6) 0.017(3) -0.004(4) -0.019(4)
C13 0.102(4) 0.114(5) 0.126(5) 0.022(4) -0.005(4) -0.018(4)
C14 0.118(5) 0.111(5) 0.109(5) 0.002(4) -0.029(4) -0.020(4)
C15 0.109(4) 0.106(4) 0.131(5) -0.007(3) -0.016(4) -0.016(4)
C16 0.116(4) 0.098(4) 0.107(4) 0.006(3) -0.016(3) -0.013(3)
C18 0.067(6) 0.117(8) 0.103(8) 0.013(7) -0.019(7) -0.025(7)
C19 0.121(10) 0.131(10) 0.141(13) 0.052(10) -0.026(10) 0.027(9)
C20 0.120(11) 0.107(12) 0.31(2) 0.018(10) -0.117(13) 0.012(17)
C21 0.131(10) 0.156(14) 0.266(18) 0.017(12) -0.109(12) -0.049(15)
C22 0.134(10) 0.158(13) 0.148(15) 0.003(11) 0.048(11) -0.007(13)
C23 0.124(19) 0.157(13) 0.15(2) 0.003(15) 0.023(14) -0.010(19)
C24 0.106(8) 0.086(9) 0.157(13) 0.010(8) -0.051(10) -0.002(9)
C25 0.094(8) 0.224(19) 0.2(2) 0.060(12) -0.028(12) -0.019(18)
C26 0.111(10) 0.122(14) 0.37(3) -0.016(11) -0.134(15) -0.033(18)
C27 0.156(12) 0.174(15) 0.27(2) -0.011(16) -0.076(15) -0.011(19)
C28 0.151(12) 0.21(2) 0.18(2) 0.02(2) -0.097(16) 0.08(2)
C29 0.145(19) 0.21(2) 0.15(2) 0.010(19) 0.045(15) -0.030(19)

loop_
_atom_site_label
_atom_site_occupancy
_atom_site_fract_x
_atom_site_fract_y
_atom_site_fract_z
_atom_site_U_iso_or_equiv
_atom_site_thermal_displace_type
_atom_site_calc_flag
_atom_site_refinement_flags
_atom_site_disorder_group
_atom_site_type_symbol
S1 1 -.00515(10) .2280(2) .28703(9) .1172(7) Uani d . . S
O2 1 .5293(2) -0.1755(4) .4635(2) .1036(11) Uani d . . O
N1 1 .3719(2) -.0047(4) .4273(2) .0784(10) Uani d . . N
H1 1 .4095(2) .0230(4) .4653(2) .118 Uiso calc R . H
N2 1 .5021(3) -0.3382(5) .3698(3) .130(2) Uani d DU . N
C1 1 -.0022(4) .1905(7) .1898(3) .116(2) Uani d . . C
H1A 1 .0097(4) .0860(7) .1829(3) .173 Uiso calc R . H
H1B 1 -.0681(4) .2134(7) .1668(3) .173 Uiso calc R . H
C17 1 .0782(5) .2759(8) .1493(3) .141(2) Uani d . . C
H17A 1 .0754(5) .2502(8) .0968(3) .211 Uiso calc R . H
H17B 1 .1439(5) .2520(8) .1707(3) .211 Uiso calc R . H
H17C 1 .0660(5) .3796(8) .1546(3) .211 Uiso calc R . H
C2 1 .1113(3) .1634(5) .3252(3) .0845(13) Uani d . . C
C3 1 .1538(4) .2399(5) .3876(3) .0946(14) Uani d . . C
H3 1 .1218(4) .3249(5) .4037(3) .142 Uiso calc R . H
C4 1 .2410(4) .1939(5) .4257(3) .0939(15) Uani d . . C
H4 1 .2677(4) .2458(5) .4670(3) .141 Uiso calc R . H
C5 1 .2873(3) .0670(5) .4001(2) .0741(12) Uani d . . C
C6 1 .2487(3) -.0099(5) .3369(2) .0712(11) Uani d . . C
C7 1 .1582(3) .0392(5) .3004(3) .0804(13) Uani d . . C
H7 1 .1306(3) -.0128(5) .2594(3) .121 Uiso calc R . H
C8 1 .3134(3) -0.1337(5) .3277(2) .0782(12) Uani d . . C
H8 1 .3067(3) -0.2049(5) .2902(2) .117 Uiso calc R . H
C9 1 .3874(3) -0.1293(5) .3839(2) .0761(12) Uani d . . C
C10 1 .4771(3) -0.2149(5) .4068(3) .0886(14) Uani d . . C
C11 1 .4461(4) -0.3930(6) .3048(4) .098(2) Uani d . . C
C12 1 .4714(4) -0.3528(6) .2340(4) .110(2) Uani d . . C
H12 1 .5259(4) -0.2898(6) .2269(4) .165 Uiso calc R . H
C13 1 .4150(5) -0.4069(7) .1723(4) .114(2) Uani d . . C
H13 1 .4313(5) -0.3800(7) .1236(4) .171 Uiso calc R . H
C14 1 .3350(5) -0.5005(7) .1839(4) .114(2) Uani d . . C
H14 1 .2967(5) -0.5363(7) .1429(4) .170 Uiso calc R . H
C15 1 .3117(4) -0.5407(6) .2542(4) .116(2) Uani d . . C
H15 1 .2572(4) -0.6037(6) .2615(4) .174 Uiso calc R . H
C16 1 .3681(5) -0.4889(6) .3158(3) .108(2) Uani d . . C
H16 1 .3531(5) -0.5190(6) .3642(3) .161 Uiso calc R . H
C18 .515(12) .6145(9) -0.3830(13) .3710(7) .096(4) Uani d PDU 1 C
H18A .515(12) .6368(9) -0.4028(13) .3205(7) .115 Uiso calc PR 1 H
H18B .515(12) .6570(9) -0.3065(13) .3937(7) .115 Uiso calc PR 1 H
C19 .515(12) .6173(14) -0.5176(17) .4173(10) .132(5) Uani d PDU 1 C
H19A .515(12) .5626(14) -0.5822(17) .4001(10) .158 Uiso calc PR 1 H
H19B .515(12) .6051(14) -0.4911(17) .4692(10) .158 Uiso calc PR 1 H
C20 .515(12) .7157(14) -0.601(2) .4150(17) .183(7) Uani d PDU 1 C
H20A .515(12) .7014(14) -0.704(2) .4220(17) .220 Uiso calc PR 1 H
H20B .515(12) .7421(14) -0.589(2) .3650(17) .220 Uiso calc PR 1 H
C21 .515(12) .7884(13) -0.562(2) .4651(13) .187(7) Uani d PDU 1 C
H21A .515(12) .7569(13) -0.553(2) .5134(13) .224 Uiso calc PR 1 H
H21B .515(12) .8103(13) -0.464(2) .4515(13) .224 Uiso calc PR 1 H
C22 .515(12) .8858(14) -0.656(3) .4780(14) .145(7) Uani d PDU 1 C
H22A .515(12) .9262(14) -0.651(3) .4334(14) .175 Uiso calc PR 1 H
H22B .515(12) .9259(14) -0.615(3) .5199(14) .175 Uiso calc PR 1 H
C23 .515(12) .862(3) -0.811(3) .494(2) .144(8) Uani d PDU 1 C
H23A .515(12) .923(3) -0.866(3) .502(2) .216 Uiso calc PR 1 H
H23B .515(12) .823(3) -0.853(3) .452(2) .216 Uiso calc PR 1 H
H23C .515(12) .823(3) -0.817(3) .539(2) .216 Uiso calc PR 1 H
C24 .485(12) .5635(10) -0.4510(16) .4177(9) .118(5) Uani d PDU 2 C
H24A .485(12) .5693(10) -0.4205(16) .4701(9) .141 Uiso calc PR 2 H
H24B .485(12) .5326(10) -0.5479(16) .4149(9) .141 Uiso calc PR 2 H
C25 .485(12) .6616(12) -0.450(3) .3832(14) .174(7) Uani d PDU 2 C
H25A .485(12) .6865(12) -0.350(3) .3822(14) .209 Uiso calc PR 2 H
H25B .485(12) .6528(12) -0.483(3) .3314(14) .209 Uiso calc PR 2 H
C26 .485(12) .7436(18) -0.549(2) .424(2) .204(9) Uani d PDU 2 C
H26A .485(12) .7919(18) -0.562(2) .385(2) .245 Uiso calc PR 2 H
H26B .485(12) .7755(18) -0.479(2) .459(2) .245 Uiso calc PR 2 H
C27 .485(12) .7578(15) -0.683(3) .4652(14) .202(8) Uani d PDU 2 C
H27A .485(12) .7376(15) -0.766(3) .4337(14) .243 Uiso calc PR 2 H
H27B .485(12) .7156(15) -0.682(3) .5089(14) .243 Uiso calc PR 2 H
C28 .485(12) .8689(17) -0.699(3) .4906(15) .184(9) Uani d PDU 2 C
H28A .485(12) .9127(17) -0.637(3) .4616(15) .221 Uiso calc PR 2 H
H28B .485(12) .8792(17) -0.677(3) .5438(15) .221 Uiso calc PR 2 H
C29 .485(12) .886(3) -0.855(4) .475(3) .167(9) Uani d PDU 2 C
H29A .485(12) .954(3) -0.880(4) .489(3) .250 Uiso calc PR 2 H
H29B .485(12) .873(3) -0.874(4) .422(3) .250 Uiso calc PR 2 H
H29C .485(12) .840(3) -0.913(4) .504(3) .250 Uiso calc PR 2 H

loop_
_atom_type_symbol
_atom_type_description
_atom_type_scat_dispersion_real
_atom_type_scat_dispersion_imag
_atom_type_scat_source
S 'Sulphur     ' 0.3331 0.5567 'International Tables Vol C Tables 4.2.6.8 and 6.1.1.4'
O 'Oxygen      ' 0.0492 0.0322 'International Tables Vol C Tables 4.2.6.8 and 6.1.1.4'
N 'Nitrogen    ' 0.0311 0.0180 'International Tables Vol C Tables 4.2.6.8 and 6.1.1.4'
C 'Carbon      ' 0.0181 0.0091 'International Tables Vol C Tables 4.2.6.8 and 6.1.1.4'
H 'Hydrogen    ' 0.0000 0.0000 'International Tables Vol C Tables 4.2.6.8 and 6.1.1.4'

loop_
_geom_angle_atom_site_label_1
_geom_angle_atom_site_label_2
_geom_angle_atom_site_label_3
_geom_angle
_geom_angle_publ_flag
C2 S1 C1 105.4(2) yes
C5 N1 C9 109.1(3) yes
C10 N2 C11 123.6(4) yes
C10 N2 C18 117.8(6) ?
C11 N2 C18 112.9(6) ?
C10 N2 C24 114.5(7) ?
C11 N2 C24 117.3(6) ?
C17 C1 S1 114.0(4) yes
C3 C2 S1 117.2(4) yes
C7 C2 S1 123.4(4) yes
C7 C2 C3 119.3(4) yes
C4 C3 C2 122.7(4) yes
C3 C4 C5 117.3(4) yes
N1 C5 C4 130.0(4) yes
N1 C5 C6 108.4(4) yes
C4 C5 C6 121.6(4) yes
C5 C6 C7 119.2(4) yes
C5 C6 C8 106.4(4) yes
C7 C6 C8 134.2(4) yes
C2 C7 C6 119.8(4) yes
C9 C8 C6 107.9(4) yes
C8 C9 N1 108.2(4) yes
C8 C9 C10 137.3(4) yes
N1 C9 C10 114.4(4) yes
O2 C10 N2 119.6(4) yes
O2 C10 C9 119.2(4) yes
N2 C10 C9 121.1(4) yes
C12 C11 N2 120.8(6) yes
C12 C11 C16 120.9(5) yes
C16 C11 N2 118.3(7) yes
C11 C12 C13 119.4(6) yes
C14 C13 C12 119.4(6) yes
C15 C14 C13 120.5(6) yes
C14 C15 C16 120.4(6) yes
C11 C16 C15 119.4(6) yes
C19 C18 N2 103.5(14) ?
C18 C19 C20 113.9(18) ?
C21 C20 C19 117(2) ?
C20 C21 C22 121.7(19) ?
C23 C22 C21 112(2) ?
C25 C24 N2 102.8(17) ?
C24 C25 C26 114(2) ?
C27 C26 C25 144(2) ?
C26 C27 C28 110(2) ?
C29 C28 C27 101(2) ?

loop_
_geom_bond_atom_site_label_1
_geom_bond_atom_site_label_2
_geom_bond_distance
_geom_bond_publ_flag
S1 C2 1.758(4) yes
S1 C1 1.761(6) yes
O2 C10 1.252(5) yes
N1 C5 1.365(5) yes
N1 C9 1.388(5) yes
N2 C10 1.344(6) yes
N2 C11 1.438(6) yes
N2 C18 1.536(12) ?
N2 C24 1.543(15) ?
C1 C17 1.514(7) yes
C2 C7 1.366(6) yes
C2 C3 1.406(6) yes
C3 C4 1.379(6) yes
C4 C5 1.387(6) yes
C5 C6 1.402(5) yes
C6 C7 1.410(5) yes
C6 C8 1.424(5) yes
C8 C9 1.373(5) yes
C9 C10 1.461(6) yes
C11 C12 1.361(7) yes
C11 C16 1.366(7) yes
C12 C13 1.392(7) yes
C13 C14 1.375(8) yes
C14 C15 1.346(8) yes
C15 C16 1.383(7) yes
C18 C19 1.47(2) ?
C19 C20 1.50(2) ?
C20 C21 1.33(2) ?
C21 C22 1.55(2) ?
C22 C23 1.48(2) ?
C24 C25 1.45(2) ?
C25 C26 1.57(2) ?
C26 C27 1.42(2) ?
C27 C28 1.52(2) ?
C28 C29 1.46(2) ?

loop_
_geom_contact_atom_site_label_1
_geom_contact_atom_site_label_2
_geom_contact_distance
S1 C17 2.750(6)
S1 C3 2.707(5)
S1 C7 2.756(5)
O2 N1 2.652(5)
O2 C18 2.763(13)
O2 C24 2.672(15)
C1 C2 2.798(7)
C2 C5 2.775(6)
C3 C6 2.755(6)
C4 C7 2.819(7)
C7 C8 2.611(6)
C8 C10 2.639(6)
C8 C11 2.969(7)
C9 C11 2.895(8)
C11 C14 2.736(9)
C11 C24 2.546(17)
C12 C15 2.743(8)
C13 C16 2.745(9)
C19 C27 2.51(3)
C20 C22 2.52(4)
C20 C28 2.55(3)
C21 C23 2.51(4)
C21 C29 2.96(4)
C24 C26 2.54(3)
C25 C27 2.84(3)

loop_
_geom_torsion_atom_site_label_1
_geom_torsion_atom_site_label_2
_geom_torsion_atom_site_label_3
_geom_torsion_atom_site_label_4
_geom_torsion
_geom_torsion_publ_flag
C2 S1 C1 C17 -65.2(5) yes
C1 S1 C2 C3 147.6(4) yes
C1 S1 C2 C7 -36.6(5) yes
C9 N1 C5 C4 178.5(4) ?
C9 N1 C5 C6 -1.5(5) ?
C5 N1 C9 C8 1.6(5) ?
C5 N1 C9 C10 179.2(4) ?
C11 N2 C10 O2 179.2(5) ?
C11 N2 C10 C9 1.8(8) yes
C18 N2 C10 O2 -29.5(8) ?
C18 N2 C10 C9 153.1(6) ?
C24 N2 C10 O2 24.1(9) ?
C24 N2 C10 C9 -153.4(7) ?
C10 N2 C11 C12 91.4(7) yes
C10 N2 C11 C16 -89.9(7) yes
C18 N2 C11 C12 -61.1(8) ?
C18 N2 C11 C16 117.6(7) ?
C24 N2 C11 C12 -114.1(9) ?
C24 N2 C11 C16 64.6(9) ?
C10 N2 C18 C19 111.2(10) ?
C11 N2 C18 C19 -94.6(10) ?
C10 N2 C24 C25 -113.1(12) ?
C11 N2 C24 C25 90.1(13) ?
S1 C2 C3 C4 175.3(4) ?
C7 C2 C3 C4 -0.7(7) ?
S1 C2 C7 C6 -176.3(3) ?
C3 C2 C7 C6 -0.6(7) ?
C2 C3 C4 C5 0.3(7) ?
C3 C4 C5 N1 -178.6(4) ?
C3 C4 C5 C6 1.5(7) ?
N1 C5 C6 C7 177.4(4) ?
N1 C5 C6 C8 0.9(5) ?
C4 C5 C6 C7 -2.7(6) ?
C4 C5 C6 C8 -179.2(4) ?
C5 C6 C7 C2 2.2(6) ?
C8 C6 C7 C2 177.5(5) ?
C5 C6 C8 C9 0.2(5) ?
C7 C6 C8 C9 -175.6(5) ?
C6 C8 C9 N1 -1.1(5) ?
C6 C8 C9 C10 -177.7(5) ?
N1 C9 C10 O2 2.9(6) yes
N1 C9 C10 N2 -179.7(4) ?
C8 C9 C10 O2 179.4(5) ?
C8 C9 C10 N2 -3.2(9) yes
N2 C11 C12 C13 -179.4(6) ?
C16 C11 C12 C13 1.9(9) ?
N2 C11 C16 C15 178.6(5) ?
C12 C11 C16 C15 -2.7(9) ?
C11 C12 C13 C14 -0.3(9) ?
C12 C13 C14 C15 -0.5(10) ?
C13 C14 C15 C16 -0.3(10) ?
C14 C15 C16 C11 1.9(9) ?
N2 C18 C19 C20 168.7(14) ?
C18 C19 C20 C21 88(2) ?
C19 C20 C21 C22 169.0(18) ?
C20 C21 C22 C23 -53(3) ?
N2 C24 C25 C26 176.3(17) ?
C24 C25 C26 C27 34(5) ?
C25 C26 C27 C28 -177(3) ?
C26 C27 C28 C29 -138(3) ?
